data_7008403
loop_
_publ_author_name
'Kumaraswamy, Sudha'
'Kumar, K. Senthil'
'Kumar, N. Satish'
'Swamy, K. C. Kumara'

_publ_section_title
;
 Addition products of a P(III)-isothiocyanate to dialkyl
 acetylenedicarboxylates: a spirocyclic phosphinimine and a
 triphosphorus heterocycle with tetra- and penta-coordinate phosphorus.
;
_journal_issue 10
_journal_name_full 'Dalton transactions (Cambridge, England : 2003)'
_journal_page_first 1847
_journal_page_last 1851
_journal_paper_doi 10.1039/b502358k
_journal_year 2005
_chemical_formula_sum 'C82 H104 Cl4 N3 O10 P3 S3'
_chemical_formula_weight 1622.57
_chemical_name_systematic
;
?
;
_space_group_IT_number 9
_symmetry_cell_setting monoclinic
_symmetry_space_group_name_Hall 'C -2yc'
_symmetry_space_group_name_H-M 'C 1 c 1'
_atom_sites_solution_hydrogens geom
_atom_sites_solution_primary direct
_atom_sites_solution_secondary difmap
_audit_creation_method SHELXL-97
_cell_angle_alpha 90.00
_cell_angle_beta 96.30(2)
_cell_angle_gamma 90.00
_cell_formula_units_Z 4
_cell_length_a 20.597(5)
_cell_length_b 17.682(9)
_cell_length_c 25.858(6)
_cell_measurement_temperature 293(2)
_cell_volume 9361(6)
_computing_structure_refinement 'SHELXL-97 (Sheldrick, 1997)'
_computing_structure_solution 'SHELXS-97 (Sheldrick, 1990)'
_diffrn_ambient_temperature 293(2)
_diffrn_measured_fraction_theta_full 0.498
_diffrn_measured_fraction_theta_max 0.996
_diffrn_radiation_monochromator graphite
_diffrn_radiation_source 'fine-focus sealed tube'
_diffrn_radiation_type MoK\a
_diffrn_radiation_wavelength 0.71073
_diffrn_reflns_av_R_equivalents 0.0366
_diffrn_reflns_av_sigmaI/netI 0.0506
_diffrn_reflns_limit_h_max 24
_diffrn_reflns_limit_h_min -24
_diffrn_reflns_limit_k_max 21
_diffrn_reflns_limit_k_min -21
_diffrn_reflns_limit_l_max 30
_diffrn_reflns_limit_l_min -30
_diffrn_reflns_number 44076
_diffrn_reflns_theta_full 25.00
_diffrn_reflns_theta_max 25.00
_diffrn_reflns_theta_min 3.42
_exptl_absorpt_coefficient_mu 0.296
_exptl_absorpt_correction_T_max 0.9431
_exptl_absorpt_correction_T_min 0.9164
_exptl_absorpt_correction_type 'empirical, SADABS'
_exptl_crystal_colour yellow
_exptl_crystal_density_diffrn 1.151
_exptl_crystal_density_method 'not measured'
_exptl_crystal_description irregular
_exptl_crystal_F_000 3432
_exptl_crystal_size_max 0.30
_exptl_crystal_size_mid 0.20
_exptl_crystal_size_min 0.20
_refine_diff_density_max 0.697
_refine_diff_density_min -0.404
_refine_diff_density_rms 0.081
_refine_ls_abs_structure_details 'Flack H D (1983), Acta Cryst. A39, 876-881'
_refine_ls_abs_structure_Flack 0.09(7)
_refine_ls_extinction_method none
_refine_ls_goodness_of_fit_ref 1.004
_refine_ls_hydrogen_treatment mixed
_refine_ls_matrix_type full
_refine_ls_number_parameters 995
_refine_ls_number_reflns 16434
_refine_ls_number_restraints 8
_refine_ls_restrained_S_all 1.006
_refine_ls_R_factor_all 0.1005
_refine_ls_R_factor_gt 0.0739
_refine_ls_shift/su_max 0.004
_refine_ls_shift/su_mean 0.000
_refine_ls_structure_factor_coef Fsqd
_refine_ls_weighting_details 'w=1/[\s^2^(Fo^2^)+(0.1534P)^2^+0.0000P] where P=(Fo^2^+2Fc^2^)/3'
_refine_ls_weighting_scheme calc
_refine_ls_wR_factor_gt 0.1915
_refine_ls_wR_factor_ref 0.2141
_reflns_number_gt 11841
_reflns_number_total 16434
_reflns_threshold_expression >2sigma(I)
_cod_data_source_file b502358k.txt
_cod_data_source_block compd5
_cod_depositor_comments
;
The following automatic conversions were performed:
'_symmetry_cell_setting' value 'Monoclinic' changed to 'monoclinic'
according to '/home/saulius/struct/CIF-dictionaries/cif_core.dic'
dictionary named 'cif_core.dic' version 2.4.1 from 2010-06-29.

Automatic conversion script
Id: cif_fix_enum 1527 2010-12-29 10:47:43Z saulius 

The following automatic conversions were performed:

'_refine_ls_weighting_scheme' value 'calc
w=1/[\s^2^(Fo^2^)+(0.1534P)^2^+0.0000P] where P=(Fo^2^+2Fc^2^)/3' was
changed to 'calc'. New tag '_refine_ls_weighting_details' was
created. The value of the new tag was set to
'w=1/[\s^2^(Fo^2^)+(0.1534P)^2^+0.0000P] where P=(Fo^2^+2Fc^2^)/3'.

Automatic conversion script
Id: cif_fix_values 3143 2015-03-26 13:38:13Z robertas 
;
_cod_original_cell_volume 9360(6)
_cod_original_sg_symbol_H-M Cc
_cod_database_code 7008403

loop_
_symmetry_equiv_pos_as_xyz
'x, y, z'
'x, -y, z+1/2'
'x+1/2, y+1/2, z'
'x+1/2, -y+1/2, z+1/2'

loop_
_atom_site_label
_atom_site_type_symbol
_atom_site_fract_x
_atom_site_fract_y
_atom_site_fract_z
_atom_site_U_iso_or_equiv
_atom_site_adp_type
_atom_site_occupancy
_atom_site_calc_flag
_atom_site_refinement_flags
_atom_site_disorder_assembly
_atom_site_disorder_group
P1 P 0.34953(6) 0.37979(6) 0.06917(4) 0.0476(3) Uani 1 d . . .
P2 P 0.22060(6) 0.46683(6) 0.08636(4) 0.0487(3) Uani 1 d . . .
P3 P 0.29860(7) 0.15392(7) 0.19582(5) 0.0618(3) Uani 1 d . . .
S1 S 0.36500(6) 0.28641(6) 0.11926(5) 0.0557(3) Uani 1 d . . .
S2 S 0.55425(12) 0.3612(2) 0.02870(15) 0.1506(11) Uani 1 d . . .
S3 S 0.38643(8) 0.12428(9) 0.18808(7) 0.0811(4) Uani 1 d . . .
O1 O 0.31536(16) 0.36406(17) 0.01163(11) 0.0517(7) Uani 1 d . . .
O2 O 0.36808(16) 0.46553(16) 0.08186(12) 0.0515(7) Uani 1 d . . .
O3 O 0.25072(18) 0.53138(17) 0.12284(12) 0.0566(8) Uani 1 d . . .
O4 O 0.21527(16) 0.49550(18) 0.02844(11) 0.0541(7) Uani 1 d . . .
O5 O 0.24491(18) 0.09037(19) 0.18255(15) 0.0655(9) Uani 1 d . . .
O6 O 0.2896(2) 0.1830(2) 0.25292(14) 0.0773(11) Uani 1 d . . .
O7 O 0.0838(2) 0.5179(2) 0.0907(2) 0.0866(12) Uani 1 d . . .
O8 O 0.0451(3) 0.4107(3) 0.1229(3) 0.119(2) Uani 1 d . . .
O9 O 0.1068(2) 0.2434(2) 0.12573(18) 0.0807(11) Uani 1 d . . .
O10 O 0.1406(2) 0.3050(2) 0.19898(16) 0.0829(12) Uani 1 d . . .
N1 N 0.4294(2) 0.3571(2) 0.05377(17) 0.0596(10) Uani 1 d . . .
N2 N 0.27262(19) 0.3964(2) 0.09168(13) 0.0471(8) Uani 1 d . . .
N3 N 0.2618(2) 0.2217(2) 0.16289(17) 0.0623(10) Uani 1 d . . .
C1 C 0.3455(2) 0.3604(3) -0.03470(16) 0.0515(10) Uani 1 d . . .
C2 C 0.3455(3) 0.2914(3) -0.06161(18) 0.0597(12) Uani 1 d . . .
C3 C 0.3763(3) 0.2939(4) -0.10682(19) 0.0694(14) Uani 1 d . . .
H3 H 0.3789 0.2494 -0.1256 0.083 Uiso 1 calc R . .
C4 C 0.4035(3) 0.3590(4) -0.1256(2) 0.0742(15) Uani 1 d . . .
C5 C 0.3976(3) 0.4255(3) -0.09916(19) 0.0675(14) Uani 1 d . . .
H5 H 0.4138 0.4699 -0.1121 0.081 Uiso 1 calc R . .
C6 C 0.3678(2) 0.4278(3) -0.05335(17) 0.0560(11) Uani 1 d . . .
C7 C 0.3593(3) 0.5018(3) -0.02581(18) 0.0590(12) Uani 1 d . . .
H7A H 0.3512 0.5411 -0.0519 0.071 Uiso 1 calc R . .
H7B H 0.3208 0.4980 -0.0076 0.071 Uiso 1 calc R . .
C8 C 0.4158(3) 0.5262(3) 0.01252(19) 0.0557(11) Uani 1 d . . .
C9 C 0.4655(3) 0.5702(3) -0.0051(2) 0.0669(14) Uani 1 d . . .
H9 H 0.4631 0.5827 -0.0402 0.080 Uiso 1 calc R . .
C10 C 0.5183(3) 0.5957(3) 0.0284(2) 0.0690(14) Uani 1 d . . .
C11 C 0.5188(3) 0.5772(3) 0.0802(2) 0.0693(14) Uani 1 d . . .
H11 H 0.5531 0.5956 0.1031 0.083 Uiso 1 calc R . .
C12 C 0.4717(3) 0.5331(3) 0.10087(19) 0.0598(12) Uani 1 d . . .
C13 C 0.4212(3) 0.5085(3) 0.06498(18) 0.0547(11) Uani 1 d . . .
C14 C 0.3172(3) 0.2165(3) -0.0447(2) 0.0741(15) Uani 1 d . . .
C15 C 0.2556(4) 0.2254(4) -0.0167(3) 0.094(2) Uani 1 d . . .
H15A H 0.2319 0.2693 -0.0297 0.141 Uiso 1 calc R . .
H15B H 0.2680 0.2309 0.0200 0.141 Uiso 1 calc R . .
H15C H 0.2286 0.1814 -0.0229 0.141 Uiso 1 calc R . .
C16 C 0.3696(5) 0.1771(5) -0.0082(4) 0.119(3) Uani 1 d . . .
H16A H 0.3537 0.1288 0.0017 0.179 Uiso 1 calc R . .
H16B H 0.3800 0.2076 0.0223 0.179 Uiso 1 calc R . .
H16C H 0.4080 0.1703 -0.0255 0.179 Uiso 1 calc R . .
C17 C 0.2966(7) 0.1658(5) -0.0931(4) 0.154(5) Uani 1 d . . .
H17A H 0.2701 0.1947 -0.1188 0.231 Uiso 1 calc R . .
H17B H 0.2722 0.1232 -0.0829 0.231 Uiso 1 calc R . .
H17C H 0.3350 0.1484 -0.1075 0.231 Uiso 1 calc R . .
C18 C 0.4362(5) 0.3562(5) -0.1751(3) 0.105(2) Uani 1 d . . .
H18A H 0.4283 0.3078 -0.1915 0.158 Uiso 1 calc R . .
H18B H 0.4823 0.3636 -0.1670 0.158 Uiso 1 calc R . .
H18C H 0.4186 0.3953 -0.1983 0.158 Uiso 1 calc R . .
C19 C 0.5706(4) 0.6463(5) 0.0100(3) 0.107(2) Uani 1 d . . .
H19A H 0.5934 0.6720 0.0393 0.161 Uiso 1 calc R . .
H19B H 0.5506 0.6829 -0.0141 0.161 Uiso 1 calc R . .
H19C H 0.6009 0.6162 -0.0067 0.161 Uiso 1 calc R . .
C20 C 0.4784(4) 0.5186(3) 0.1602(2) 0.0781(17) Uani 1 d . . .
C21 C 0.4778(7) 0.4401(5) 0.1733(3) 0.155(5) Uani 1 d . . .
H21A H 0.4340 0.4211 0.1670 0.232 Uiso 1 calc R . .
H21B H 0.4934 0.4338 0.2094 0.232 Uiso 1 calc R . .
H21C H 0.5055 0.4128 0.1523 0.232 Uiso 1 calc R . .
C22 C 0.4135(10) 0.5539(11) 0.1799(4) 0.224(9) Uani 1 d . . .
H22A H 0.3937 0.5886 0.1544 0.336 Uiso 1 calc R . .
H22B H 0.4247 0.5800 0.2122 0.336 Uiso 1 calc R . .
H22C H 0.3832 0.5139 0.1850 0.336 Uiso 1 calc R . .
C23 C 0.5345(8) 0.5561(11) 0.1872(4) 0.233(10) Uani 1 d . . .
H23A H 0.5718 0.5234 0.1881 0.349 Uiso 1 calc R . .
H23B H 0.5259 0.5678 0.2220 0.349 Uiso 1 calc R . .
H23C H 0.5430 0.6020 0.1692 0.349 Uiso 1 calc R . .
C24 C 0.2170(3) 0.5926(3) 0.14180(19) 0.0573(11) Uani 1 d . . .
C25 C 0.1979(3) 0.5928(3) 0.1923(2) 0.0668(13) Uani 1 d . . .
C26 C 0.1605(4) 0.6560(4) 0.2028(3) 0.094(2) Uani 1 d . . .
H26 H 0.1439 0.6569 0.2348 0.113 Uiso 1 calc R . .
C27 C 0.1463(4) 0.7158(4) 0.1710(3) 0.102(2) Uani 1 d . . .
C28 C 0.1703(4) 0.7146(3) 0.1228(3) 0.0834(18) Uani 1 d . . .
H28 H 0.1627 0.7556 0.1005 0.100 Uiso 1 calc R . .
C29 C 0.2053(3) 0.6534(3) 0.1074(2) 0.0646(13) Uani 1 d . . .
C30 C 0.2305(3) 0.6522(3) 0.0553(2) 0.0691(14) Uani 1 d . . .
H30A H 0.2689 0.6202 0.0570 0.083 Uiso 1 calc R . .
H30B H 0.2435 0.7030 0.0466 0.083 Uiso 1 calc R . .
C31 C 0.1806(3) 0.6237(3) 0.0133(2) 0.0646(13) Uani 1 d . . .
C32 C 0.1383(4) 0.6761(3) -0.0142(2) 0.0812(17) Uani 1 d . . .
H32 H 0.1419 0.7271 -0.0055 0.097 Uiso 1 calc R . .
C33 C 0.0928(4) 0.6544(5) -0.0527(3) 0.097(2) Uani 1 d . . .
C34 C 0.0877(3) 0.5774(4) -0.0656(2) 0.0820(17) Uani 1 d . . .
H34 H 0.0562 0.5631 -0.0924 0.098 Uiso 1 calc R . .
C35 C 0.1270(3) 0.5211(3) -0.0409(2) 0.0677(14) Uani 1 d . . .
C36 C 0.1717(2) 0.5482(3) 0.00067(17) 0.0547(11) Uani 1 d . . .
C37 C 0.2148(4) 0.5358(4) 0.2364(2) 0.0849(19) Uani 1 d . . .
C38 C 0.2592(5) 0.4721(4) 0.2249(3) 0.105(3) Uani 1 d . . .
H38A H 0.2942 0.4916 0.2071 0.158 Uiso 1 calc R . .
H38B H 0.2350 0.4354 0.2033 0.158 Uiso 1 calc R . .
H38C H 0.2769 0.4487 0.2568 0.158 Uiso 1 calc R . .
C39 C 0.2497(6) 0.5794(5) 0.2818(3) 0.122(3) Uani 1 d . . .
H39A H 0.2621 0.5453 0.3101 0.183 Uiso 1 calc R . .
H39B H 0.2210 0.6174 0.2930 0.183 Uiso 1 calc R . .
H39C H 0.2880 0.6030 0.2712 0.183 Uiso 1 calc R . .
C40 C 0.1534(6) 0.5008(5) 0.2518(4) 0.137(4) Uani 1 d . . .
H40A H 0.1596 0.4876 0.2880 0.206 Uiso 1 calc R . .
H40B H 0.1432 0.4561 0.2314 0.206 Uiso 1 calc R . .
H40C H 0.1180 0.5362 0.2458 0.206 Uiso 1 calc R . .
C41 C 0.1036(6) 0.7800(6) 0.1844(5) 0.151(4) Uani 1 d . . .
H41A H 0.0721 0.7618 0.2062 0.227 Uiso 1 calc R . .
H41B H 0.0814 0.8009 0.1530 0.227 Uiso 1 calc R . .
H41C H 0.1300 0.8183 0.2026 0.227 Uiso 1 calc R . .
C42 C 0.0459(5) 0.7105(5) -0.0820(4) 0.122(3) Uani 1 d . . .
H42A H 0.0680 0.7368 -0.1074 0.182 Uiso 1 calc R . .
H42B H 0.0310 0.7461 -0.0579 0.182 Uiso 1 calc R . .
H42C H 0.0091 0.6836 -0.0992 0.182 Uiso 1 calc R . .
C43 C 0.1257(3) 0.4413(4) -0.0618(2) 0.0774(16) Uani 1 d . . .
C44 C 0.1936(4) 0.4219(5) -0.0784(3) 0.098(2) Uani 1 d . . .
H44A H 0.2042 0.4570 -0.1045 0.147 Uiso 1 calc R . .
H44B H 0.1930 0.3715 -0.0922 0.147 Uiso 1 calc R . .
H44C H 0.2259 0.4251 -0.0487 0.147 Uiso 1 calc R . .
C45 C 0.1071(5) 0.3838(4) -0.0230(3) 0.101(2) Uani 1 d . . .
H45A H 0.1411 0.3805 0.0054 0.151 Uiso 1 calc R . .
H45B H 0.1013 0.3353 -0.0396 0.151 Uiso 1 calc R . .
H45C H 0.0671 0.3988 -0.0101 0.151 Uiso 1 calc R . .
C46 C 0.0778(4) 0.4338(5) -0.1115(3) 0.108(2) Uani 1 d . . .
H46A H 0.0341 0.4288 -0.1023 0.162 Uiso 1 calc R . .
H46B H 0.0888 0.3899 -0.1306 0.162 Uiso 1 calc R . .
H46C H 0.0806 0.4781 -0.1327 0.162 Uiso 1 calc R . .
C47 C 0.2552(3) 0.0139(3) 0.1947(2) 0.0640(13) Uani 1 d . . .
C48 C 0.2659(3) -0.0382(3) 0.1562(3) 0.0752(16) Uani 1 d . . .
C49 C 0.2779(4) -0.1133(3) 0.1733(3) 0.095(2) Uani 1 d . . .
H49 H 0.2862 -0.1499 0.1490 0.113 Uiso 1 calc R . .
C50 C 0.2778(4) -0.1341(3) 0.2236(3) 0.088(2) Uani 1 d . . .
C51 C 0.2605(4) -0.0816(4) 0.2591(3) 0.091(2) Uani 1 d . . .
H51 H 0.2554 -0.0971 0.2928 0.109 Uiso 1 calc R . .
C52 C 0.2509(3) -0.0068(3) 0.2456(2) 0.0732(16) Uani 1 d . . .
C53 C 0.2324(3) 0.0491(4) 0.2848(3) 0.0846(18) Uani 1 d . . .
H53A H 0.2061 0.0238 0.3084 0.101 Uiso 1 calc R . .
H53B H 0.2058 0.0884 0.2669 0.101 Uiso 1 calc R . .
C54 C 0.2913(3) 0.0857(3) 0.3164(2) 0.0742(15) Uani 1 d . . .
C55 C 0.3190(4) 0.0521(4) 0.3619(2) 0.0845(18) Uani 1 d . . .
H55 H 0.3010 0.0075 0.3730 0.101 Uiso 1 calc R . .
C56 C 0.3720(4) 0.0824(4) 0.3910(2) 0.0862(19) Uani 1 d . . .
C57 C 0.3969(5) 0.1507(4) 0.3739(3) 0.105(3) Uani 1 d . . .
H57 H 0.4311 0.1733 0.3948 0.126 Uiso 1 calc R . .
C58 C 0.3739(4) 0.1865(4) 0.3281(2) 0.0874(19) Uani 1 d . . .
C59 C 0.3198(4) 0.1512(3) 0.2993(2) 0.0786(17) Uani 1 d . . .
C60 C 0.2605(4) -0.0208(4) 0.0976(2) 0.0860(19) Uani 1 d . . .
C61 C 0.2404(9) -0.0907(7) 0.0649(4) 0.205(8) Uani 1 d . . .
H61A H 0.2381 -0.0781 0.0286 0.307 Uiso 1 calc R . .
H61B H 0.1984 -0.1079 0.0728 0.307 Uiso 1 calc R . .
H61C H 0.2720 -0.1301 0.0727 0.307 Uiso 1 calc R . .
C62 C 0.3292(10) -0.0109(14) 0.0838(5) 0.246(11) Uani 1 d . . .
H62A H 0.3474 -0.0594 0.0771 0.370 Uiso 1 calc R . .
H62B H 0.3554 0.0131 0.1121 0.370 Uiso 1 calc R . .
H62C H 0.3286 0.0201 0.0532 0.370 Uiso 1 calc R . .
C63 C 0.2236(11) 0.0465(9) 0.0802(4) 0.246(11) Uani 1 d . . .
H63A H 0.2518 0.0898 0.0837 0.369 Uiso 1 calc R . .
H63B H 0.1882 0.0534 0.1009 0.369 Uiso 1 calc R . .
H63C H 0.2065 0.0405 0.0443 0.369 Uiso 1 calc R . .
C64 C 0.2976(7) -0.2154(4) 0.2403(4) 0.145(4) Uani 1 d . . .
H64A H 0.3362 -0.2139 0.2646 0.218 Uiso 1 calc R . .
H64B H 0.3061 -0.2442 0.2102 0.218 Uiso 1 calc R . .
H64C H 0.2628 -0.2387 0.2563 0.218 Uiso 1 calc R . .
C65 C 0.4001(5) 0.0448(5) 0.4403(3) 0.113(3) Uani 1 d . . .
H65A H 0.3970 0.0784 0.4691 0.169 Uiso 1 calc R . .
H65B H 0.4451 0.0326 0.4380 0.169 Uiso 1 calc R . .
H65C H 0.3762 -0.0007 0.4454 0.169 Uiso 1 calc R . .
C66 C 0.4091(7) 0.2610(5) 0.3141(3) 0.150(5) Uani 1 d D . .
C67 C 0.3725(6) 0.3067(4) 0.2720(4) 0.134(4) Uani 1 d D . .
H67A H 0.3295 0.3173 0.2810 0.200 Uiso 1 calc R . .
H67B H 0.3694 0.2789 0.2399 0.200 Uiso 1 calc R . .
H67C H 0.3952 0.3534 0.2679 0.200 Uiso 1 calc R . .
C68 C 0.4251(8) 0.3059(6) 0.3644(4) 0.183(7) Uani 1 d D . .
H68A H 0.4482 0.3512 0.3572 0.275 Uiso 1 calc R . .
H68B H 0.4519 0.2757 0.3892 0.275 Uiso 1 calc R . .
H68C H 0.3854 0.3189 0.3785 0.275 Uiso 1 calc R . .
C69 C 0.4779(8) 0.2382(10) 0.2963(9) 0.243(10) Uani 1 d D . .
H69A H 0.4764 0.1867 0.2845 0.364 Uiso 1 calc R . .
H69B H 0.5112 0.2434 0.3251 0.364 Uiso 1 calc R . .
H69C H 0.4877 0.2707 0.2685 0.364 Uiso 1 calc R . .
C70 C 0.4813(3) 0.3570(3) 0.0429(2) 0.0709(14) Uani 1 d . . .
C71 C 0.1544(3) 0.4199(3) 0.10668(18) 0.0568(11) Uani 1 d . . .
C72 C 0.1785(2) 0.3484(3) 0.12366(17) 0.0526(11) Uani 1 d . . .
C73 C 0.2425(2) 0.3358(2) 0.11661(16) 0.0483(10) Uani 1 d . . .
C74 C 0.0901(3) 0.4475(4) 0.1079(3) 0.0754(15) Uani 1 d . . .
C75 C 0.1373(3) 0.2915(3) 0.1489(2) 0.0626(13) Uani 1 d . . .
C76 C 0.0169(5) 0.5489(6) 0.0889(8) 0.201(8) Uani 1 d D . .
H76A H -0.0099 0.5279 0.0591 0.242 Uiso 1 calc R . .
H76B H -0.0021 0.5337 0.1200 0.242 Uiso 1 calc R . .
C77 C 0.0163(7) 0.6295(7) 0.0853(9) 0.229(9) Uani 1 d D . .
H77A H 0.0427 0.6504 0.1148 0.344 Uiso 1 calc R . .
H77B H -0.0277 0.6476 0.0848 0.344 Uiso 1 calc R . .
H77C H 0.0337 0.6447 0.0539 0.344 Uiso 1 calc R . .
C78 C 0.1044(6) 0.2496(6) 0.2282(4) 0.140(4) Uani 1 d . . .
H78A H 0.0577 0.2554 0.2192 0.167 Uiso 1 calc R . .
H78B H 0.1166 0.1983 0.2199 0.167 Uiso 1 calc R . .
C79 C 0.1212(10) 0.2641(10) 0.2810(5) 0.218(8) Uani 1 d . . .
H79A H 0.1672 0.2561 0.2897 0.327 Uiso 1 calc R . .
H79B H 0.0973 0.2307 0.3012 0.327 Uiso 1 calc R . .
H79C H 0.1106 0.3156 0.2884 0.327 Uiso 1 calc R . .
C80 C 0.2837(2) 0.2759(3) 0.13659(17) 0.0515(10) Uani 1 d . . .
Cl1S Cl 0.4388(2) -0.0946(2) 0.32242(14) 0.1329(12) Uani 0.70 d P . .
Cl2S Cl 0.4756(3) -0.0576(4) 0.2223(3) 0.225(4) Uani 0.70 d P . .
Cl3S Cl -0.1129(3) 0.2380(3) 0.1149(3) 0.189(2) Uani 0.70 d P . .
Cl4S Cl -0.0807(4) 0.2782(4) 0.0195(3) 0.244(4) Uani 0.70 d P . .
C1S C 0.4347(8) -0.0305(8) 0.2726(7) 0.141(6) Uani 0.70 d P . .
H1S1 H 0.3892 -0.0222 0.2598 0.169 Uiso 0.70 calc PR . .
H1S2 H 0.4525 0.0173 0.2861 0.169 Uiso 0.70 calc PR . .
C2S C -0.0519(6) 0.2696(8) 0.0847(7) 0.139(6) Uani 0.70 d P . .
H2S1 H -0.0155 0.2344 0.0890 0.167 Uiso 0.70 calc PR . .
H2S2 H -0.0371 0.3182 0.0987 0.167 Uiso 0.70 calc PR . .
Cl5S Cl 0.1549(4) 0.0805(9) 0.4168(4) 0.209(5) Uani 0.40 d P . .
Cl6S Cl 0.0677(5) -0.0308(6) 0.3624(5) 0.196(5) Uani 0.40 d P . .
C3S C 0.0825(15) 0.030(2) 0.4056(17) 0.190(17) Uani 0.40 d P . .
H3S1 H 0.0764 0.0053 0.4382 0.228 Uiso 0.40 calc PR . .
H3S2 H 0.0480 0.0674 0.3998 0.228 Uiso 0.40 calc PR . .
Cl7S Cl 0.2415(5) 0.3590(8) 0.3825(4) 0.121(4) Uani 0.20 d PD . .
Cl8S Cl 0.2945(8) 0.2581(11) 0.4511(5) 0.178(8) Uani 0.20 d PD . .
C4S C 0.2410(19) 0.2669(14) 0.3965(13) 0.108(12) Uiso 0.20 d PD . .
H4S1 H 0.2551 0.2372 0.3682 0.130 Uiso 0.20 calc PR . .
H4S2 H 0.1976 0.2506 0.4028 0.130 Uiso 0.20 calc PR . .

loop_
_atom_site_aniso_label
_atom_site_aniso_U_11
_atom_site_aniso_U_22
_atom_site_aniso_U_33
_atom_site_aniso_U_23
_atom_site_aniso_U_13
_atom_site_aniso_U_12
P1 0.0609(7) 0.0422(5) 0.0409(5) 0.0022(5) 0.0114(5) 0.0028(5)
P2 0.0625(7) 0.0424(6) 0.0425(6) 0.0045(5) 0.0123(5) 0.0060(5)
P3 0.0742(8) 0.0466(6) 0.0643(8) 0.0153(6) 0.0070(6) -0.0005(6)
S1 0.0646(7) 0.0473(6) 0.0563(7) 0.0106(5) 0.0113(5) 0.0083(5)
S2 0.0795(13) 0.173(3) 0.208(3) 0.004(2) 0.0563(16) 0.0128(15)
S3 0.0754(9) 0.0684(9) 0.1002(11) 0.0213(8) 0.0125(8) 0.0032(7)
O1 0.0649(19) 0.0501(17) 0.0416(16) -0.0019(13) 0.0126(13) 0.0036(14)
O2 0.0640(19) 0.0459(16) 0.0469(16) 0.0031(12) 0.0162(14) 0.0027(14)
O3 0.082(2) 0.0438(16) 0.0451(16) 0.0021(13) 0.0117(15) 0.0120(15)
O4 0.068(2) 0.0524(17) 0.0423(16) 0.0040(13) 0.0055(14) 0.0063(15)
O5 0.071(2) 0.0520(19) 0.074(2) 0.0184(16) 0.0061(17) -0.0027(16)
O6 0.116(3) 0.058(2) 0.059(2) 0.0129(17) 0.013(2) 0.002(2)
O7 0.068(2) 0.069(2) 0.126(4) 0.021(2) 0.022(2) 0.0139(19)
O8 0.078(3) 0.087(3) 0.204(6) 0.020(3) 0.067(4) 0.004(3)
O9 0.082(3) 0.067(2) 0.093(3) -0.001(2) 0.010(2) -0.022(2)
O10 0.119(3) 0.069(2) 0.068(2) 0.0005(18) 0.046(2) -0.024(2)
N1 0.065(3) 0.056(2) 0.059(2) 0.0074(18) 0.013(2) -0.002(2)
N2 0.062(2) 0.0446(19) 0.0358(17) 0.0015(14) 0.0125(15) -0.0017(17)
N3 0.073(3) 0.048(2) 0.068(3) 0.0150(19) 0.016(2) 0.0036(19)
C1 0.058(3) 0.063(3) 0.035(2) 0.0012(19) 0.0094(18) 0.006(2)
C2 0.073(3) 0.060(3) 0.046(2) -0.004(2) 0.006(2) 0.012(2)
C3 0.086(4) 0.079(4) 0.045(3) -0.006(2) 0.018(2) 0.013(3)
C4 0.078(4) 0.099(4) 0.047(3) -0.003(3) 0.015(2) 0.009(3)
C5 0.075(3) 0.082(4) 0.047(3) 0.013(2) 0.014(2) 0.006(3)
C6 0.057(3) 0.070(3) 0.041(2) 0.009(2) 0.0063(19) 0.002(2)
C7 0.078(3) 0.055(3) 0.046(2) 0.013(2) 0.012(2) 0.003(2)
C8 0.067(3) 0.047(2) 0.055(3) 0.005(2) 0.011(2) 0.004(2)
C9 0.088(4) 0.061(3) 0.055(3) 0.007(2) 0.021(3) -0.005(3)
C10 0.077(4) 0.061(3) 0.072(3) 0.004(2) 0.021(3) -0.011(3)
C11 0.074(3) 0.064(3) 0.070(3) 0.003(2) 0.006(3) -0.018(3)
C12 0.077(3) 0.050(3) 0.052(3) -0.001(2) 0.007(2) -0.006(2)
C13 0.071(3) 0.042(2) 0.054(3) 0.0046(19) 0.023(2) -0.002(2)
C14 0.107(4) 0.053(3) 0.065(3) -0.013(2) 0.023(3) -0.003(3)
C15 0.113(5) 0.066(4) 0.110(5) -0.021(3) 0.042(4) -0.023(4)
C16 0.160(8) 0.075(4) 0.127(7) 0.024(4) 0.028(6) 0.002(5)
C17 0.258(14) 0.109(6) 0.108(6) -0.061(5) 0.083(8) -0.070(8)
C18 0.134(6) 0.129(6) 0.058(4) 0.005(4) 0.041(4) 0.004(5)
C19 0.102(5) 0.124(6) 0.099(5) 0.001(4) 0.027(4) -0.040(5)
C20 0.113(5) 0.069(3) 0.053(3) -0.003(2) 0.007(3) -0.027(3)
C21 0.300(15) 0.080(5) 0.070(5) 0.013(4) -0.043(7) -0.018(7)
C22 0.31(2) 0.298(19) 0.068(6) -0.022(8) 0.051(8) 0.139(17)
C23 0.250(16) 0.36(2) 0.073(5) 0.046(9) -0.042(7) -0.213(16)
C24 0.071(3) 0.042(2) 0.060(3) -0.008(2) 0.010(2) 0.003(2)
C25 0.088(4) 0.055(3) 0.059(3) -0.010(2) 0.015(3) 0.006(3)
C26 0.117(6) 0.093(5) 0.077(4) -0.020(4) 0.026(4) 0.027(4)
C27 0.128(6) 0.084(4) 0.096(5) -0.019(4) 0.021(4) 0.042(4)
C28 0.109(5) 0.053(3) 0.085(4) 0.000(3) -0.001(4) 0.018(3)
C29 0.081(3) 0.047(3) 0.066(3) -0.003(2) 0.010(3) 0.005(2)
C30 0.083(4) 0.053(3) 0.070(3) 0.018(2) 0.006(3) -0.008(3)
C31 0.077(3) 0.061(3) 0.055(3) 0.018(2) 0.004(2) 0.007(3)
C32 0.109(5) 0.059(3) 0.072(4) 0.021(3) -0.003(3) 0.011(3)
C33 0.106(5) 0.097(5) 0.084(4) 0.034(4) -0.004(4) 0.031(4)
C34 0.078(4) 0.106(5) 0.059(3) 0.016(3) -0.005(3) 0.009(3)
C35 0.075(3) 0.077(4) 0.052(3) 0.012(2) 0.006(2) 0.004(3)
C36 0.059(3) 0.057(3) 0.048(2) 0.012(2) 0.003(2) 0.010(2)
C37 0.135(6) 0.071(4) 0.051(3) -0.009(3) 0.024(3) -0.005(4)
C38 0.173(8) 0.086(4) 0.057(4) 0.015(3) 0.015(4) 0.035(5)
C39 0.214(10) 0.086(5) 0.061(4) -0.010(3) -0.005(5) 0.005(5)
C40 0.208(11) 0.095(5) 0.122(7) 0.004(5) 0.080(7) -0.035(6)
C41 0.177(10) 0.132(8) 0.149(9) -0.022(6) 0.034(7) 0.079(8)
C42 0.130(7) 0.117(6) 0.109(6) 0.023(5) -0.026(5) 0.045(5)
C43 0.086(4) 0.088(4) 0.056(3) -0.006(3) -0.004(3) -0.009(3)
C44 0.097(5) 0.121(6) 0.076(4) -0.023(4) 0.009(3) 0.007(4)
C45 0.145(7) 0.078(4) 0.078(4) -0.001(3) 0.009(4) -0.024(4)
C46 0.101(5) 0.110(6) 0.104(5) -0.016(4) -0.025(4) 0.002(4)
C47 0.063(3) 0.054(3) 0.074(3) 0.022(3) 0.002(2) -0.009(2)
C48 0.090(4) 0.052(3) 0.082(4) 0.017(3) 0.001(3) -0.005(3)
C49 0.132(6) 0.050(3) 0.095(5) 0.012(3) -0.013(4) 0.000(3)
C50 0.110(5) 0.053(3) 0.094(5) 0.018(3) -0.019(4) -0.009(3)
C51 0.125(6) 0.062(4) 0.080(4) 0.023(3) -0.013(4) -0.028(4)
C52 0.092(4) 0.060(3) 0.066(3) 0.022(3) 0.003(3) -0.024(3)
C53 0.089(4) 0.088(4) 0.082(4) 0.030(3) 0.032(3) -0.007(3)
C54 0.104(4) 0.054(3) 0.067(3) 0.009(2) 0.022(3) -0.005(3)
C55 0.118(5) 0.074(4) 0.063(3) 0.019(3) 0.015(3) -0.008(4)
C56 0.135(6) 0.070(4) 0.055(3) 0.008(3) 0.013(4) -0.008(4)
C57 0.157(8) 0.089(5) 0.066(4) 0.010(3) -0.008(4) -0.011(5)
C58 0.136(6) 0.063(3) 0.063(3) 0.009(3) 0.005(4) -0.007(4)
C59 0.123(5) 0.058(3) 0.055(3) 0.015(2) 0.013(3) 0.007(3)
C60 0.124(6) 0.069(4) 0.065(4) 0.011(3) 0.010(4) 0.004(4)
C61 0.35(2) 0.152(10) 0.090(6) 0.025(6) -0.059(9) -0.117(12)
C62 0.259(19) 0.38(3) 0.111(9) -0.024(12) 0.070(11) -0.16(2)
C63 0.44(3) 0.227(14) 0.066(6) 0.028(7) -0.019(9) 0.185(17)
C64 0.253(13) 0.063(4) 0.110(6) 0.032(4) -0.025(7) 0.002(6)
C65 0.153(8) 0.112(6) 0.069(4) 0.023(4) -0.008(4) -0.022(5)
C66 0.270(15) 0.076(5) 0.093(6) 0.015(4) -0.030(7) -0.047(7)
C67 0.201(10) 0.059(4) 0.135(7) 0.022(4) -0.010(7) -0.031(5)
C68 0.303(18) 0.111(7) 0.126(8) 0.008(6) -0.024(9) -0.100(10)
C69 0.212(16) 0.211(16) 0.33(3) -0.029(16) 0.160(18) -0.097(14)
C70 0.075(4) 0.069(3) 0.069(3) -0.001(3) 0.007(3) 0.006(3)
C71 0.067(3) 0.056(3) 0.049(2) 0.004(2) 0.013(2) 0.006(2)
C72 0.065(3) 0.049(2) 0.046(2) 0.0013(19) 0.015(2) -0.001(2)
C73 0.067(3) 0.040(2) 0.038(2) 0.0037(17) 0.0082(19) 0.0013(19)
C74 0.076(4) 0.068(3) 0.087(4) 0.004(3) 0.029(3) 0.016(3)
C75 0.075(3) 0.047(3) 0.069(3) 0.010(2) 0.024(3) -0.002(2)
C76 0.096(7) 0.133(9) 0.38(2) 0.088(11) 0.071(10) 0.065(6)
C77 0.134(10) 0.194(15) 0.37(3) 0.060(15) 0.078(13) 0.087(10)
C78 0.205(10) 0.120(6) 0.107(7) 0.017(5) 0.081(7) -0.051(7)
C79 0.31(2) 0.237(16) 0.119(9) 0.035(9) 0.091(11) -0.097(15)
C80 0.064(3) 0.047(2) 0.043(2) 0.0024(19) 0.005(2) -0.001(2)
Cl1S 0.153(3) 0.133(3) 0.108(2) 0.047(2) -0.005(2) 0.002(2)
Cl2S 0.186(5) 0.285(7) 0.226(6) 0.137(6) 0.114(4) 0.111(5)
Cl3S 0.154(4) 0.156(4) 0.266(6) 0.062(4) 0.069(4) 0.041(3)
Cl4S 0.322(9) 0.236(7) 0.173(5) 0.049(5) 0.021(5) 0.153(7)
C1S 0.139(11) 0.112(9) 0.185(14) 0.085(10) 0.077(10) 0.057(8)
C2S 0.076(7) 0.108(9) 0.225(18) -0.010(10) -0.025(9) 0.002(6)
Cl5S 0.129(5) 0.370(17) 0.138(6) -0.078(8) 0.059(5) -0.053(8)
Cl6S 0.186(9) 0.189(9) 0.226(10) -0.069(8) 0.082(8) -0.058(7)
C3S 0.114(19) 0.23(4) 0.24(4) 0.09(3) 0.07(2) -0.04(2)
Cl7S 0.098(7) 0.167(11) 0.100(7) -0.037(7) 0.021(5) 0.011(7)
Cl8S 0.182(13) 0.258(18) 0.108(8) 0.005(10) 0.081(9) 0.117(13)

loop_
_atom_type_symbol
_atom_type_description
_atom_type_scat_dispersion_real
_atom_type_scat_dispersion_imag
_atom_type_scat_source
C C 0.0033 0.0016 'International Tables Vol C Tables 4.2.6.8 and 6.1.1.4'
H H 0.0000 0.0000 'International Tables Vol C Tables 4.2.6.8 and 6.1.1.4'
N N 0.0061 0.0033 'International Tables Vol C Tables 4.2.6.8 and 6.1.1.4'
O O 0.0106 0.0060 'International Tables Vol C Tables 4.2.6.8 and 6.1.1.4'
S S 0.1246 0.1234 'International Tables Vol C Tables 4.2.6.8 and 6.1.1.4'
P P 0.1023 0.0942 'International Tables Vol C Tables 4.2.6.8 and 6.1.1.4'
Cl Cl 0.1484 0.1585 'International Tables Vol C Tables 4.2.6.8 and 6.1.1.4'

loop_
_geom_angle_atom_site_label_1
_geom_angle_atom_site_label_2
_geom_angle_atom_site_label_3
_geom_angle
_geom_angle_site_symmetry_1
_geom_angle_site_symmetry_3
_geom_angle_publ_flag
O2 P1 O1 115.43(17) . . ?
O2 P1 N2 88.69(17) . . ?
O1 P1 N2 90.94(17) . . ?
O2 P1 N1 93.10(19) . . ?
O1 P1 N1 94.35(19) . . ?
N2 P1 N1 173.05(19) . . ?
O2 P1 S1 127.28(13) . . ?
O1 P1 S1 117.28(13) . . ?
N2 P1 S1 90.49(13) . . ?
N1 P1 S1 83.08(15) . . ?
O3 P2 O4 108.70(18) . . ?
O3 P2 N2 106.93(19) . . ?
O4 P2 N2 107.54(18) . . ?
O3 P2 C71 116.2(2) . . ?
O4 P2 C71 118.0(2) . . ?
N2 P2 C71 98.1(2) . . ?
O5 P3 O6 106.2(2) . . ?
O5 P3 N3 97.8(2) . . ?
O6 P3 N3 98.9(2) . . ?
O5 P3 S3 115.30(17) . . ?
O6 P3 S3 113.08(19) . . ?
N3 P3 S3 122.96(18) . . ?
C80 S1 P1 98.82(15) . . ?
C1 O1 P1 127.5(3) . . ?
C13 O2 P1 127.9(3) . . ?
C24 O3 P2 126.4(3) . . ?
C36 O4 P2 131.4(3) . . ?
C47 O5 P3 123.4(3) . . ?
C59 O6 P3 125.2(4) . . ?
C74 O7 C76 114.6(6) . . ?
C75 O10 C78 114.1(6) . . ?
C70 N1 P1 167.1(5) . . ?
C73 N2 P2 107.2(3) . . ?
C73 N2 P1 118.2(3) . . ?
P2 N2 P1 134.3(2) . . ?
C80 N3 P3 131.4(4) . . ?
C6 C1 C2 123.9(4) . . ?
C6 C1 O1 116.8(4) . . ?
C2 C1 O1 119.0(4) . . ?
C3 C2 C1 114.4(5) . . ?
C3 C2 C14 119.4(5) . . ?
C1 C2 C14 126.1(4) . . ?
C2 C3 C4 124.0(5) . . ?
C5 C4 C3 118.2(5) . . ?
C5 C4 C18 121.5(6) . . ?
C3 C4 C18 120.2(6) . . ?
C4 C5 C6 121.3(5) . . ?
C1 C6 C5 117.8(5) . . ?
C1 C6 C7 121.5(4) . . ?
C5 C6 C7 120.7(5) . . ?
C8 C7 C6 116.0(4) . . ?
C13 C8 C9 117.5(5) . . ?
C13 C8 C7 123.5(4) . . ?
C9 C8 C7 119.0(4) . . ?
C10 C9 C8 121.9(5) . . ?
C11 C10 C9 116.8(5) . . ?
C11 C10 C19 121.0(6) . . ?
C9 C10 C19 122.0(6) . . ?
C10 C11 C12 125.0(5) . . ?
C13 C12 C11 114.9(5) . . ?
C13 C12 C20 126.2(5) . . ?
C11 C12 C20 118.9(5) . . ?
C8 C13 C12 123.9(4) . . ?
C8 C13 O2 115.8(4) . . ?
C12 C13 O2 120.2(4) . . ?
C16 C14 C2 107.8(6) . . ?
C16 C14 C15 108.6(6) . . ?
C2 C14 C15 114.0(5) . . ?
C16 C14 C17 110.3(7) . . ?
C2 C14 C17 110.3(6) . . ?
C15 C14 C17 105.8(7) . . ?
C21 C20 C23 111.0(10) . . ?
C21 C20 C12 113.1(5) . . ?
C23 C20 C12 112.5(6) . . ?
C21 C20 C22 105.8(10) . . ?
C23 C20 C22 108.6(12) . . ?
C12 C20 C22 105.4(6) . . ?
C29 C24 C25 122.9(5) . . ?
C29 C24 O3 115.3(4) . . ?
C25 C24 O3 121.8(4) . . ?
C26 C25 C24 113.5(5) . . ?
C26 C25 C37 117.7(5) . . ?
C24 C25 C37 128.8(5) . . ?
C27 C26 C25 126.4(6) . . ?
C26 C27 C28 117.2(6) . . ?
C26 C27 C41 123.1(8) . . ?
C28 C27 C41 119.6(8) . . ?
C29 C28 C27 121.2(6) . . ?
C28 C29 C24 118.5(5) . . ?
C28 C29 C30 120.8(5) . . ?
C24 C29 C30 120.7(5) . . ?
C29 C30 C31 112.3(5) . . ?
C36 C31 C32 117.2(5) . . ?
C36 C31 C30 124.0(4) . . ?
C32 C31 C30 118.7(5) . . ?
C33 C32 C31 121.8(6) . . ?
C32 C33 C34 118.7(6) . . ?
C32 C33 C42 122.3(7) . . ?
C34 C33 C42 118.9(7) . . ?
C35 C34 C33 124.0(6) . . ?
C34 C35 C36 113.7(5) . . ?
C34 C35 C43 121.2(5) . . ?
C36 C35 C43 124.8(5) . . ?
C31 C36 C35 124.3(4) . . ?
C31 C36 O4 116.8(4) . . ?
C35 C36 O4 118.6(4) . . ?
C40 C37 C38 107.1(7) . . ?
C40 C37 C39 110.2(7) . . ?
C38 C37 C39 106.7(7) . . ?
C40 C37 C25 109.9(7) . . ?
C38 C37 C25 116.0(5) . . ?
C39 C37 C25 106.9(5) . . ?
C45 C43 C35 112.9(5) . . ?
C45 C43 C46 108.2(6) . . ?
C35 C43 C46 111.3(6) . . ?
C45 C43 C44 109.8(6) . . ?
C35 C43 C44 109.0(5) . . ?
C46 C43 C44 105.4(6) . . ?
C52 C47 C48 122.6(5) . . ?
C52 C47 O5 116.6(5) . . ?
C48 C47 O5 120.7(5) . . ?
C47 C48 C49 115.7(6) . . ?
C47 C48 C60 125.0(5) . . ?
C49 C48 C60 119.2(6) . . ?
C50 C49 C48 122.5(7) . . ?
C49 C50 C51 119.1(6) . . ?
C49 C50 C64 119.6(7) . . ?
C51 C50 C64 121.3(7) . . ?
C52 C51 C50 121.1(6) . . ?
C47 C52 C51 118.4(6) . . ?
C47 C52 C53 121.3(5) . . ?
C51 C52 C53 120.2(6) . . ?
C52 C53 C54 113.4(6) . . ?
C55 C54 C59 118.5(6) . . ?
C55 C54 C53 120.1(5) . . ?
C59 C54 C53 121.3(5) . . ?
C56 C55 C54 122.0(6) . . ?
C55 C56 C57 117.6(6) . . ?
C55 C56 C65 120.3(6) . . ?
C57 C56 C65 122.0(7) . . ?
C58 C57 C56 124.2(7) . . ?
C57 C58 C59 115.2(6) . . ?
C57 C58 C66 117.4(7) . . ?
C59 C58 C66 127.4(6) . . ?
C54 C59 O6 116.1(6) . . ?
C54 C59 C58 122.3(5) . . ?
O6 C59 C58 121.5(5) . . ?
C63 C60 C62 107.6(13) . . ?
C63 C60 C61 112.9(10) . . ?
C62 C60 C61 99.6(11) . . ?
C63 C60 C48 116.6(7) . . ?
C62 C60 C48 106.7(8) . . ?
C61 C60 C48 111.7(6) . . ?
C67 C66 C68 112.6(9) . . ?
C67 C66 C58 114.5(8) . . ?
C68 C66 C58 107.6(7) . . ?
C67 C66 C69 108.7(12) . . ?
C68 C66 C69 105.3(12) . . ?
C58 C66 C69 107.7(8) . . ?
N1 C70 S2 177.0(6) . . ?
C72 C71 C74 126.9(5) . . ?
C72 C71 P2 105.2(4) . . ?
C74 C71 P2 127.9(4) . . ?
C73 C72 C71 114.5(4) . . ?
C73 C72 C75 123.0(4) . . ?
C71 C72 C75 122.4(4) . . ?
C72 C73 C80 128.2(4) . . ?
C72 C73 N2 114.2(4) . . ?
C80 C73 N2 117.0(4) . . ?
O8 C74 O7 123.6(6) . . ?
O8 C74 C71 124.4(6) . . ?
O7 C74 C71 112.0(5) . . ?
O9 C75 O10 126.8(5) . . ?
O9 C75 C72 123.6(5) . . ?
O10 C75 C72 109.6(5) . . ?
C77 C76 O7 111.9(9) . . ?
C79 C78 O10 107.0(9) . . ?
N3 C80 C73 121.2(5) . . ?
N3 C80 S1 127.1(4) . . ?
C73 C80 S1 111.7(3) . . ?
Cl2S C1S Cl1S 113.7(7) . . ?
Cl3S C2S Cl4S 107.0(8) . . ?
Cl6S C3S Cl5S 125(2) . . ?
Cl7S C4S Cl8S 104.6(15) . . ?

loop_
_geom_bond_atom_site_label_1
_geom_bond_atom_site_label_2
_geom_bond_distance
_geom_bond_site_symmetry_2
_geom_bond_publ_flag
P1 O2 1.589(3) . ?
P1 O1 1.599(3) . ?
P1 N2 1.771(4) . ?
P1 N1 1.780(5) . ?
P1 S1 2.1013(17) . ?
P2 O3 1.565(3) . ?
P2 O4 1.573(3) . ?
P2 N2 1.638(4) . ?
P2 C71 1.726(5) . ?
P3 O5 1.587(4) . ?
P3 O6 1.593(4) . ?
P3 N3 1.611(4) . ?
P3 S3 1.915(2) . ?
S1 C80 1.790(5) . ?
S2 C70 1.587(7) . ?
O1 C1 1.410(5) . ?
O2 C13 1.438(6) . ?
O3 C24 1.403(6) . ?
O4 C36 1.431(5) . ?
O5 C47 1.399(6) . ?
O6 C59 1.405(7) . ?
O7 C74 1.323(7) . ?
O7 C76 1.479(10) . ?
O8 C74 1.230(8) . ?
O9 C75 1.182(7) . ?
O10 C75 1.311(7) . ?
O10 C78 1.486(8) . ?
N1 C70 1.135(7) . ?
N2 C73 1.428(6) . ?
N3 C80 1.286(6) . ?
C1 C6 1.382(7) . ?
C1 C2 1.405(7) . ?
C2 C3 1.391(7) . ?
C2 C14 1.530(8) . ?
C3 C4 1.390(9) . ?
C4 C5 1.372(9) . ?
C4 C18 1.511(8) . ?
C5 C6 1.393(7) . ?
C6 C7 1.509(7) . ?
C7 C8 1.506(8) . ?
C8 C13 1.385(7) . ?
C8 C9 1.401(7) . ?
C9 C10 1.389(9) . ?
C10 C11 1.376(8) . ?
C10 C19 1.517(9) . ?
C11 C12 1.397(8) . ?
C12 C13 1.386(7) . ?
C12 C20 1.546(7) . ?
C14 C16 1.522(11) . ?
C14 C15 1.536(10) . ?
C14 C17 1.560(9) . ?
C20 C21 1.429(10) . ?
C20 C23 1.443(11) . ?
C20 C22 1.608(17) . ?
C24 C29 1.399(7) . ?
C24 C25 1.404(7) . ?
C25 C26 1.400(9) . ?
C25 C37 1.533(9) . ?
C26 C27 1.352(11) . ?
C27 C28 1.391(11) . ?
C27 C41 1.499(10) . ?
C28 C29 1.383(8) . ?
C29 C30 1.496(8) . ?
C30 C31 1.498(8) . ?
C31 C36 1.382(7) . ?
C31 C32 1.410(8) . ?
C32 C33 1.346(10) . ?
C33 C34 1.404(11) . ?
C33 C42 1.527(9) . ?
C34 C35 1.393(9) . ?
C35 C36 1.420(8) . ?
C35 C43 1.509(9) . ?
C37 C40 1.501(12) . ?
C37 C38 1.501(10) . ?
C37 C39 1.519(10) . ?
C43 C45 1.506(10) . ?
C43 C46 1.538(9) . ?
C43 C44 1.547(10) . ?
C47 C52 1.377(8) . ?
C47 C48 1.393(9) . ?
C48 C49 1.413(8) . ?
C48 C60 1.538(9) . ?
C49 C50 1.352(10) . ?
C50 C51 1.380(11) . ?
C50 C64 1.543(9) . ?
C51 C52 1.378(8) . ?
C52 C53 1.494(10) . ?
C53 C54 1.529(10) . ?
C54 C55 1.385(9) . ?
C54 C59 1.393(8) . ?
C55 C56 1.365(10) . ?
C56 C57 1.402(10) . ?
C56 C65 1.497(9) . ?
C57 C58 1.380(9) . ?
C58 C59 1.416(10) . ?
C58 C66 1.565(11) . ?
C60 C63 1.456(13) . ?
C60 C62 1.508(19) . ?
C60 C61 1.529(13) . ?
C66 C67 1.493(11) . ?
C66 C68 1.528(12) . ?
C66 C69 1.589(15) . ?
C71 C72 1.412(7) . ?
C71 C74 1.415(8) . ?
C72 C73 1.368(7) . ?
C72 C75 1.510(7) . ?
C73 C80 1.418(7) . ?
C76 C77 1.429(9) . ?
C78 C79 1.395(17) . ?
Cl1S C1S 1.711(11) . ?
Cl2S C1S 1.695(16) . ?
Cl3S C2S 1.649(17) . ?
Cl4S C2S 1.730(19) . ?
Cl5S C3S 1.74(3) . ?
Cl6S C3S 1.56(5) . ?
Cl7S C4S 1.667(19) . ?
Cl8S C4S 1.702(19) . ?
